data_7007802
loop_
_publ_author_name
'Uzelmeier, Calvin E.'
'Smucker, Bradley W.'
'Reinheimer, Eric W.'
'Shatruk, Mikhail'
'O'Neal, Amanda W'
'Fourmigu\'e, Marc'
'Dunbar, Kim R.'

_publ_section_title
;
 A series of complexes of the phosphorus-based TTF ligand o-P2 with the
 metal ions Fe(II), Co(II), Ni(II), Pd(II), Pt(II), and Ag(I).
;
_journal_issue 44
_journal_name_full 'Dalton transactions (Cambridge, England : 2003)'
_journal_page_first 5259
_journal_page_last 5268
_journal_paper_doi 10.1039/b610659e
_journal_year 2006
_chemical_formula_moiety '2(C64 H52 Ag P4 S8), 2(F6 Sb), 11(C2 H3 N)'
_chemical_formula_sum 'C150 H137 Ag2 F12 N11 P8 S16 Sb2'
_chemical_formula_weight 3541.85
_chemical_name_systematic
;
?
;
_space_group_IT_number 2
_symmetry_cell_setting triclinic
_symmetry_space_group_name_Hall '-P 1'
_symmetry_space_group_name_H-M 'P -1'
_atom_sites_solution_hydrogens geom
_atom_sites_solution_primary direct
_atom_sites_solution_secondary difmap
_audit_creation_method
;
SHELXL-97, PLATON,and text editor.
;
_cell_angle_alpha 83.414(4)
_cell_angle_beta 87.686(4)
_cell_angle_gamma 72.710(4)
_cell_formula_units_Z 2
_cell_length_a 16.5270(11)
_cell_length_b 20.6653(15)
_cell_length_c 24.6469(18)
_cell_measurement_temperature 110(2)
_cell_volume 7984.2(10)
_computing_cell_refinement 'SAINT (Bruker, 2001)'
_computing_data_collection 'SMART V5.625 (Bruker, 2001)'
_computing_data_reduction 'SHELXS-97 (Sheldrick, 1997)'
_computing_molecular_graphics 'X-Seed (Barbour, 2001)'
_computing_structure_refinement 'SHELXL-97 (Sheldrick, 1997)'
_computing_structure_solution 'SHELXS-97 (Sheldrick, 1990)'
_diffrn_ambient_temperature 110(2)
_diffrn_measured_fraction_theta_full 0.815
_diffrn_measured_fraction_theta_max 0.815
_diffrn_measurement_device_type 'Bruker D8 on GADDS'
_diffrn_radiation_monochromator graphite
_diffrn_radiation_source 'fine-focus sealed tube'
_diffrn_radiation_type CuK\a
_diffrn_radiation_wavelength 1.54178
_diffrn_reflns_av_R_equivalents 0.1354
_diffrn_reflns_av_sigmaI/netI 0.2484
_diffrn_reflns_limit_h_max 16
_diffrn_reflns_limit_h_min -17
_diffrn_reflns_limit_k_max 19
_diffrn_reflns_limit_k_min -21
_diffrn_reflns_limit_l_max 24
_diffrn_reflns_limit_l_min -26
_diffrn_reflns_number 37903
_diffrn_reflns_theta_full 55.57
_diffrn_reflns_theta_max 55.57
_diffrn_reflns_theta_min 2.25
_exptl_absorpt_coefficient_mu 7.849
_exptl_absorpt_correction_T_max 0.534
_exptl_absorpt_correction_T_min 0.240
_exptl_absorpt_correction_type multi-scan
_exptl_absorpt_process_details 'SADABS (Bruker, 2000)'
_exptl_crystal_colour red-orange
_exptl_crystal_density_diffrn 1.473
_exptl_crystal_density_method 'not measured'
_exptl_crystal_description block
_exptl_crystal_F_000 3588
_exptl_crystal_size_max .27
_exptl_crystal_size_mid .16
_exptl_crystal_size_min .08
_refine_diff_density_max 1.758
_refine_diff_density_min -0.764
_refine_diff_density_rms 0.130
_refine_ls_extinction_method none
_refine_ls_goodness_of_fit_ref 0.887
_refine_ls_hydrogen_treatment mixed
_refine_ls_matrix_type full
_refine_ls_number_parameters 1769
_refine_ls_number_reflns 19495
_refine_ls_number_restraints 0
_refine_ls_restrained_S_all 0.887
_refine_ls_R_factor_all 0.1812
_refine_ls_R_factor_gt 0.0724
_refine_ls_shift/su_max 0.003
_refine_ls_shift/su_mean 0.000
_refine_ls_structure_factor_coef Fsqd
_refine_ls_weighting_details 'calc w=1/[\s^2^(Fo^2^)+(0.0802P)^2^+0.0000P] where P=(Fo^2^+2Fc^2^)/3'
_refine_ls_weighting_scheme calc
_refine_ls_wR_factor_gt 0.1538
_refine_ls_wR_factor_ref 0.1896
_reflns_number_gt 12146
_reflns_number_total 19495
_reflns_threshold_expression I>2s(I)
_cod_data_source_file b610659e.txt
_cod_data_source_block er043_1
_cod_depositor_comments
;
The following automatic conversions were performed:
'_symmetry_cell_setting' value 'Triclinic' changed to 'triclinic'
according to '/home/saulius/struct/CIF-dictionaries/cif_core.dic'
dictionary named 'cif_core.dic' version 2.4.1 from
2010-06-29.

'_exptl_absorpt_correction_type' value 'Multi-scan' changed
to 'multi-scan' according to
'/home/saulius/struct/CIF-dictionaries/cif_core.dic' dictionary named
'cif_core.dic' version 2.4.1 from 2010-06-29.

Automatic conversion script
Id: cif_fix_enum 1527 2010-12-29 10:47:43Z saulius 
;
_cod_original_sg_symbol_H-M P-1
_cod_database_code 7007802

loop_
_symmetry_equiv_pos_as_xyz
'x, y, z'
'-x, -y, -z'

loop_
_atom_site_label
_atom_site_type_symbol
_atom_site_fract_x
_atom_site_fract_y
_atom_site_fract_z
_atom_site_U_iso_or_equiv
_atom_site_adp_type
_atom_site_occupancy
_atom_site_symmetry_multiplicity
_atom_site_calc_flag
_atom_site_refinement_flags
_atom_site_disorder_assembly
_atom_site_disorder_group
Ag1 Ag 0.86434(7) 0.23496(6) 0.26043(5) 0.0297(4) Uani 1 1 d . . .
Ag2 Ag 0.18786(7) 0.62875(6) 0.23737(5) 0.0313(4) Uani 1 1 d . . .
Sb2 Sb 0.42168(7) 0.92711(7) 0.38343(5) 0.0514(4) Uani 1 1 d . . .
P3 P 1.0030(2) 0.1977(2) 0.21072(18) 0.0310(12) Uani 1 1 d . . .
S1 S 0.7199(2) 0.4752(2) 0.30840(17) 0.0327(12) Uani 1 1 d . . .
S2 S 0.8294(2) 0.4044(2) 0.40186(17) 0.0323(12) Uani 1 1 d . . .
S10 S -0.0846(2) 0.8159(2) 0.18199(17) 0.0382(13) Uani 1 1 d . . .
P7 P 0.3470(2) 0.6040(2) 0.24408(18) 0.0303(12) Uani 1 1 d . . .
S13 S 0.3557(2) 0.4337(2) 0.37153(17) 0.0353(12) Uani 1 1 d . . .
S16 S 0.5920(2) 0.4492(2) 0.43653(18) 0.0363(12) Uani 1 1 d . . .
S15 S 0.4722(2) 0.3765(2) 0.48041(18) 0.0372(12) Uani 1 1 d . . .
S3 S 0.6794(3) 0.6169(2) 0.36022(18) 0.0409(13) Uani 1 1 d . . .
S14 S 0.4751(2) 0.5088(2) 0.32831(17) 0.0345(12) Uani 1 1 d . . .
P4 P 0.8463(2) 0.1242(2) 0.23815(19) 0.0339(13) Uani 1 1 d . . .
S11 S -0.2541(2) 0.9067(2) 0.11063(18) 0.0417(13) Uani 1 1 d . . .
S6 S 1.0838(2) 0.0792(2) 0.14132(18) 0.0362(12) Uani 1 1 d . . .
P2 P 0.8690(2) 0.2631(2) 0.35779(17) 0.0277(12) Uani 1 1 d . . .
P1 P 0.7483(2) 0.3458(2) 0.25121(18) 0.0287(12) Uani 1 1 d . . .
S9 S -0.0160(2) 0.7502(2) 0.08299(17) 0.0359(12) Uani 1 1 d . . .
P8 P 0.2158(2) 0.5149(2) 0.28833(18) 0.0317(12) Uani 1 1 d . . .
P6 P 0.1508(2) 0.6637(2) 0.13958(18) 0.0325(13) Uani 1 1 d . . .
P5 P 0.0708(2) 0.7327(2) 0.25249(18) 0.0319(13) Uani 1 1 d . . .
S7 S 1.0242(3) -0.0826(2) 0.06517(18) 0.0402(13) Uani 1 1 d . . .
S4 S 0.7829(2) 0.5494(2) 0.45615(18) 0.0396(13) Uani 1 1 d . . .
S8 S 1.1574(3) -0.0156(2) 0.04597(19) 0.0433(13) Uani 1 1 d . . .
S12 S -0.1795(3) 0.8365(2) 0.01531(19) 0.0463(14) Uani 1 1 d . . .
S5 S 0.9459(3) 0.0159(2) 0.16395(19) 0.0421(13) Uani 1 1 d . . .
F10 F 0.4205(7) 1.0148(6) 0.3686(6) 0.113(5) Uani 1 1 d . . .
C73 C 0.3732(8) 0.5353(7) 0.2999(6) 0.020(4) Uani 1 1 d . . .
C9 C 0.9985(9) 0.1197(8) 0.1826(6) 0.023(4) Uiso 1 1 d . . .
C77 C 0.5510(9) 0.3798(8) 0.5245(6) 0.026(4) Uani 1 1 d . . .
C6 C 0.7298(10) 0.6363(8) 0.4550(6) 0.030(4) Uani 1 1 d . . .
C22 C 0.5934(9) 0.3316(8) 0.2242(7) 0.032(5) Uani 1 1 d . . .
H24 H 0.6104 0.3400 0.1875 0.038 Uiso 1 1 calc R . .
C120 C 0.0844(13) 0.5345(11) 0.4316(8) 0.068(7) Uani 1 1 d . . .
H93 H 0.0841 0.5571 0.4631 0.081 Uiso 1 1 calc R . .
F12 F 0.4187(8) 0.8360(5) 0.3981(5) 0.112(5) Uani 1 1 d . . .
F11 F 0.5236(7) 0.8925(6) 0.3492(6) 0.132(6) Uani 1 1 d . . .
C5 C 0.6800(10) 0.6682(8) 0.4113(7) 0.031(4) Uani 1 1 d . . .
N2 N 0.6533(10) 0.7636(8) 0.6224(7) 0.063(5) Uani 1 1 d . . .
N11 N -0.0028(11) 0.5833(9) 0.2104(8) 0.075(6) Uani 1 1 d . . .
C74 C 0.3177(9) 0.4999(8) 0.3192(6) 0.027(5) Uani 1 1 d . . .
C18 C 0.6185(9) 0.3226(7) 0.3211(7) 0.030(5) Uani 1 1 d . . .
H20 H 0.6519 0.3256 0.3507 0.036 Uiso 1 1 calc R . .
C104 C 0.4060(10) 0.6630(8) 0.2565(6) 0.026(4) Uiso 1 1 d . . .
C57 C 0.6323(12) 0.1866(11) 0.1455(8) 0.071(7) Uani 1 1 d . . .
H53 H 0.5993 0.2288 0.1274 0.085 Uiso 1 1 calc R . .
C59 C 0.8625(11) 0.0551(8) 0.2922(6) 0.033(5) Uani 1 1 d . . .
C14 C 1.0849(10) -0.0980(8) 0.0059(7) 0.035(5) Uani 1 1 d . . .
C101 C 0.3103(10) 0.7993(10) 0.0623(10) 0.053(6) Uani 1 1 d . . .
H77 H 0.3452 0.8264 0.0478 0.064 Uiso 1 1 calc R . .
C116 C 0.1463(9) 0.5043(8) 0.3456(6) 0.022(4) Uiso 1 1 d . . .
N4 N 0.9635(12) 0.4055(13) 0.2574(7) 0.099(9) Uani 1 1 d . . .
C24 C 0.6557(8) 0.4685(8) 0.1897(6) 0.024(4) Uani 1 1 d . . .
H25 H 0.6094 0.4694 0.2140 0.029 Uiso 1 1 calc R . .
C21 C 0.5154(10) 0.3161(9) 0.2358(8) 0.042(5) Uani 1 1 d . . .
H23 H 0.4794 0.3152 0.2070 0.051 Uiso 1 1 calc R . .
C113 C 0.4528(9) 0.5115(11) 0.0857(8) 0.041(5) Uani 1 1 d . . .
H87 H 0.4691 0.4936 0.0517 0.049 Uiso 1 1 calc R . .
C70 C -0.3118(9) 0.9309(8) 0.0491(7) 0.031(5) Uani 1 1 d . . .
C122 C 0.2331(8) 0.4405(8) 0.2509(7) 0.019(4) Uani 1 1 d . . .
C4 C 0.7442(8) 0.5417(8) 0.3931(6) 0.025(4) Uani 1 1 d . . .
C112 C 0.4424(8) 0.5802(11) 0.0912(7) 0.041(5) Uani 1 1 d . . .
H86 H 0.4534 0.6096 0.0611 0.049 Uiso 1 1 calc R . .
C114 C 0.4391(10) 0.4711(9) 0.1303(8) 0.036(5) Uani 1 1 d . . .
H88 H 0.4487 0.4239 0.1277 0.043 Uiso 1 1 calc R . .
C110 C 0.3985(8) 0.5649(8) 0.1850(6) 0.021(4) Uiso 1 1 d . . .
C12 C 1.0675(10) -0.0228(8) 0.0834(7) 0.030(5) Uani 1 1 d . . .
C26 C 0.7147(12) 0.5187(8) 0.1135(7) 0.042(5) Uani 1 1 d . . .
H27 H 0.7083 0.5544 0.0846 0.051 Uiso 1 1 calc R . .
C96 C 0.1565(11) 0.4978(8) 0.0281(7) 0.040(5) Uani 1 1 d . . .
H72 H 0.1588 0.4628 0.0057 0.048 Uiso 1 1 calc R . .
F8 F 0.3660(8) 0.9347(6) 0.3204(6) 0.135(6) Uani 1 1 d . . .
C69 C -0.2770(9) 0.9003(8) 0.0068(7) 0.029(5) Uani 1 1 d . . .
C72 C -0.3939(9) 0.9866(9) 0.0510(7) 0.053(6) Uani 1 1 d . . .
H17A H -0.4164 1.0013 0.0140 0.079 Uiso 1 1 calc R . .
H17B H -0.3843 1.0254 0.0664 0.079 Uiso 1 1 calc R . .
H17C H -0.4347 0.9697 0.0739 0.079 Uiso 1 1 calc R . .
C67 C -0.1001(9) 0.8127(8) 0.1138(7) 0.034(5) Uani 1 1 d . . .
C91 C 0.1714(12) 0.8587(15) 0.3208(11) 0.081(9) Uani 1 1 d . . .
H68 H 0.1904 0.8614 0.3561 0.097 Uiso 1 1 calc R . .
C78 C 0.6048(10) 0.4156(8) 0.5045(7) 0.034(5) Uani 1 1 d . . .
C60 C 0.7920(12) 0.0465(9) 0.3225(7) 0.041(5) Uani 1 1 d . . .
H55 H 0.7363 0.0728 0.3118 0.049 Uiso 1 1 calc R . .
C16 C 1.0668(10) -0.1456(7) -0.0291(6) 0.036(5) Uani 1 1 d . . .
H15A H 1.0891 -0.1380 -0.0660 0.054 Uiso 1 1 calc R . .
H15B H 1.0054 -0.1376 -0.0308 0.054 Uiso 1 1 calc R . .
H15C H 1.0939 -0.1926 -0.0137 0.054 Uiso 1 1 calc R . .
C50 C 0.2261(11) 0.5669(9) 0.0705(7) 0.045(5) Uani 1 1 d . . .
H74 H 0.2762 0.5781 0.0773 0.054 Uiso 1 1 calc R . .
C10 C 0.9377(9) 0.0914(8) 0.1925(6) 0.035(5) Uani 1 1 d . . .
C40 C 0.7599(11) 0.1901(9) 0.3955(8) 0.052(6) Uani 1 1 d . . .
H39 H 0.7673 0.1748 0.3602 0.062 Uiso 1 1 calc R . .
C2 C 0.8178(9) 0.3551(8) 0.3508(7) 0.027(4) Uani 1 1 d . . .
C64 C 0.9434(12) 0.0129(9) 0.3083(8) 0.054(6) Uani 1 1 d . . .
H59 H 0.9922 0.0166 0.2880 0.065 Uiso 1 1 calc R . .
C42 C 1.1283(12) 0.1025(11) 0.2765(8) 0.063(6) Uani 1 1 d . . .
H44 H 1.1048 0.0687 0.2668 0.076 Uiso 1 1 calc R . .
C68 C -0.1674(10) 0.8472(8) 0.0836(6) 0.033(5) Uani 1 1 d . . .
C17 C 0.6447(8) 0.3346(7) 0.2671(7) 0.021(4) Uani 1 1 d . . .
C118 C 0.0192(11) 0.4798(10) 0.3770(12) 0.069(7) Uani 1 1 d . . .
H91 H -0.0275 0.4637 0.3707 0.083 Uiso 1 1 calc R . .
C23 C 0.7317(9) 0.4131(8) 0.1961(6) 0.028(4) Uani 1 1 d . . .
C35 C 0.8030(10) 0.2331(8) 0.4087(7) 0.033(5) Uiso 1 1 d . . .
C95 C 0.0804(11) 0.5323(9) 0.0500(7) 0.042(5) Uani 1 1 d . . .
H71 H 0.0313 0.5195 0.0436 0.051 Uiso 1 1 calc R . .
C76 C 0.4990(8) 0.4304(7) 0.4271(6) 0.021(4) Uani 1 1 d . . .
C80 C 0.6781(9) 0.4238(8) 0.5345(6) 0.037(5) Uani 1 1 d . . .
H19A H 0.6750 0.4069 0.5731 0.056 Uiso 1 1 calc R . .
H19B H 0.6754 0.4721 0.5313 0.056 Uiso 1 1 calc R . .
H19C H 0.7315 0.3977 0.5186 0.056 Uiso 1 1 calc R . .
C3 C 0.7603(8) 0.4824(9) 0.3713(6) 0.024(4) Uani 1 1 d . . .
C126 C 0.2547(10) 0.3947(9) 0.1646(7) 0.038(5) Uani 1 1 d . . .
H98 H 0.2560 0.4020 0.1259 0.046 Uiso 1 1 calc R . .
C11 C 1.0375(9) 0.0169(8) 0.1231(8) 0.038(5) Uani 1 1 d . . .
C115 C 0.4113(9) 0.4966(9) 0.1801(7) 0.036(5) Uani 1 1 d . . .
H89 H 0.4013 0.4671 0.2104 0.044 Uiso 1 1 calc R . .
C124 C 0.2773(9) 0.3175(10) 0.2461(8) 0.045(5) Uani 1 1 d . . .
H96 H 0.2949 0.2722 0.2635 0.054 Uiso 1 1 calc R . .
C66 C 0.0128(8) 0.7533(7) 0.1874(6) 0.022(4) Uani 1 1 d . . .
C19 C 0.5441(9) 0.3064(8) 0.3311(7) 0.036(5) Uani 1 1 d . . .
H21 H 0.5268 0.2977 0.3677 0.043 Uiso 1 1 calc R . .
C75 C 0.4523(9) 0.4532(7) 0.3825(6) 0.025(4) Uiso 1 1 d . . .
C29 C 0.9674(10) 0.2533(9) 0.3933(8) 0.044(5) Uani 1 1 d . . .
C100 C 0.2932(11) 0.7928(9) 0.1172(9) 0.046(5) Uani 1 1 d . . .
H76 H 0.3139 0.8173 0.1409 0.055 Uiso 1 1 calc R . .
C90 C 0.1819(12) 0.9038(13) 0.2786(15) 0.084(11) Uani 1 1 d . . .
H67 H 0.2102 0.9360 0.2851 0.101 Uiso 1 1 calc R . .
C1 C 0.7681(9) 0.3889(8) 0.3090(6) 0.029(5) Uani 1 1 d . . .
C30 C 1.0139(10) 0.2992(10) 0.3789(8) 0.054(6) Uani 1 1 d . . .
H30 H 0.9960 0.3350 0.3501 0.065 Uiso 1 1 calc R . .
C54 C 0.7302(10) 0.0642(9) 0.2001(7) 0.040(5) Uani 1 1 d . . .
H50 H 0.7637 0.0219 0.2177 0.048 Uiso 1 1 calc R . .
C31 C 1.0887(12) 0.2906(10) 0.4085(10) 0.081(8) Uani 1 1 d . . .
H31 H 1.1193 0.3231 0.4020 0.098 Uiso 1 1 calc R . .
N1 N 1.2753(10) 0.1420(9) 0.5386(8) 0.069(6) Uani 1 1 d . . .
C34 C 0.9996(12) 0.1975(10) 0.4315(9) 0.082(8) Uani 1 1 d . . .
H34 H 0.9675 0.1665 0.4406 0.098 Uiso 1 1 calc R . .
C111 C 0.4163(9) 0.6043(8) 0.1399(7) 0.030(4) Uiso 1 1 d . . .
H85 H 0.4101 0.6509 0.1430 0.036 Uiso 1 1 calc R . .
C7 C 0.6310(10) 0.7409(8) 0.4019(7) 0.048(5) Uani 1 1 d . . .
H13A H 0.6422 0.7652 0.4313 0.072 Uiso 1 1 calc R . .
H13B H 0.5704 0.7452 0.4012 0.072 Uiso 1 1 calc R . .
H13C H 0.6480 0.7608 0.3668 0.072 Uiso 1 1 calc R . .
C32 C 1.1162(13) 0.2360(12) 0.4462(11) 0.111(11) Uani 1 1 d . . .
H32 H 1.1654 0.2319 0.4666 0.133 Uiso 1 1 calc R . .
C13 C 1.1482(10) -0.0683(8) -0.0017(7) 0.034(5) Uani 1 1 d . . .
C65 C 0.0447(8) 0.7229(8) 0.1429(7) 0.028(4) Uani 1 1 d . . .
C58 C 0.7063(11) 0.1826(10) 0.1746(7) 0.059(6) Uani 1 1 d . . .
H54 H 0.7238 0.2224 0.1752 0.070 Uiso 1 1 calc R . .
C61 C 0.8049(15) -0.0013(11) 0.3687(9) 0.067(7) Uani 1 1 d . . .
H56 H 0.7572 -0.0071 0.3893 0.080 Uiso 1 1 calc R . .
C41 C 1.0963(11) 0.1623(11) 0.2531(8) 0.051(6) Uani 1 1 d . . .
C102 C 0.2758(10) 0.7657(10) 0.0284(7) 0.047(5) Uani 1 1 d . . .
H78 H 0.2860 0.7706 -0.0099 0.056 Uiso 1 1 calc R . .
C85 C -0.0946(13) 0.6760(9) 0.3591(8) 0.052(6) Uani 1 1 d . . .
H63 H -0.1053 0.6343 0.3725 0.062 Uiso 1 1 calc R . .
C47 C 1.0325(11) 0.2442(8) 0.1507(6) 0.036(5) Uani 1 1 d . . .
C125 C 0.2750(10) 0.3298(9) 0.1903(7) 0.039(5) Uiso 1 1 d . . .
H97 H 0.2879 0.2925 0.1690 0.047 Uiso 1 1 calc R . .
C33 C 1.0759(13) 0.1855(12) 0.4565(10) 0.116(11) Uani 1 1 d . . .
H33 H 1.1001 0.1447 0.4796 0.139 Uiso 1 1 calc R . .
C37 C 0.7359(15) 0.2330(12) 0.4980(9) 0.073(7) Uani 1 1 d . . .
H36 H 0.7287 0.2476 0.5336 0.087 Uiso 1 1 calc R . .
C43 C 1.1921(12) 0.0807(11) 0.3134(8) 0.064(7) Uani 1 1 d . . .
H43 H 1.2140 0.0336 0.3255 0.077 Uiso 1 1 calc R . .
C82 C -0.0648(10) 0.7990(10) 0.3191(7) 0.046(5) Uani 1 1 d . . .
H60 H -0.0542 0.8406 0.3055 0.055 Uiso 1 1 calc R . .
C83 C -0.1304(10) 0.7976(11) 0.3570(7) 0.046(5) Uani 1 1 d . . .
H61 H -0.1654 0.8386 0.3695 0.055 Uiso 1 1 calc R . .
C109 C 0.3583(10) 0.7226(9) 0.2763(7) 0.044(6) Uani 1 1 d . . .
H84 H 0.2999 0.7302 0.2849 0.053 Uiso 1 1 calc R . .
C93 C 0.1483(9) 0.6038(8) 0.0926(6) 0.028(4) Uani 1 1 d . . .
F7 F 0.4741(11) 0.9148(7) 0.4444(6) 0.208(10) Uani 1 1 d . . .
C127 C 0.2316(9) 0.4511(9) 0.1955(7) 0.041(5) Uani 1 1 d . . .
H99 H 0.2151 0.4962 0.1776 0.049 Uiso 1 1 calc R . .
C45 C 1.1905(12) 0.1937(11) 0.3143(8) 0.057(6) Uani 1 1 d . . .
H41 H 1.2109 0.2272 0.3277 0.068 Uiso 1 1 calc R . .
C27 C 0.7897(11) 0.4679(9) 0.1180(7) 0.042(5) Uani 1 1 d . . .
H28 H 0.8351 0.4690 0.0933 0.050 Uiso 1 1 calc R . .
C8 C 0.7434(10) 0.6671(8) 0.5048(6) 0.042(5) Uani 1 1 d . . .
H12A H 0.8042 0.6597 0.5096 0.063 Uiso 1 1 calc R . .
H12B H 0.7208 0.6456 0.5370 0.063 Uiso 1 1 calc R . .
H12C H 0.7142 0.7161 0.5005 0.063 Uiso 1 1 calc R . .
C86 C -0.0292(11) 0.6758(9) 0.3226(8) 0.042(5) Uani 1 1 d . . .
H64 H 0.0059 0.6338 0.3118 0.050 Uiso 1 1 calc R . .
C135 C 1.0175(12) 0.4323(11) 0.1578(8) 0.080(7) Uani 1 1 d . . .
H9A H 1.0324 0.3920 0.1378 0.120 Uiso 1 1 calc R . .
H9B H 1.0675 0.4481 0.1603 0.120 Uiso 1 1 calc R . .
H9C H 0.9723 0.4686 0.1385 0.120 Uiso 1 1 calc R . .
C36 C 0.7897(12) 0.2542(9) 0.4613(8) 0.051(5) Uani 1 1 d . . .
H35 H 0.8189 0.2840 0.4717 0.061 Uiso 1 1 calc R . .
C25 C 0.6491(9) 0.5205(9) 0.1484(7) 0.035(5) Uani 1 1 d . . .
H26 H 0.5986 0.5576 0.1445 0.042 Uiso 1 1 calc R . .
C97 C 0.2309(10) 0.5136(9) 0.0384(7) 0.043(5) Uani 1 1 d . . .
H73 H 0.2838 0.4889 0.0240 0.051 Uiso 1 1 calc R . .
C98 C 0.2119(8) 0.7171(8) 0.1053(8) 0.026(4) Uani 1 1 d . . .
C79 C 0.5508(10) 0.3428(9) 0.5807(6) 0.051(6) Uani 1 1 d . . .
H18A H 0.5577 0.2946 0.5777 0.077 Uiso 1 1 calc R . .
H18B H 0.4969 0.3628 0.5990 0.077 Uiso 1 1 calc R . .
H18C H 0.5976 0.3469 0.6019 0.077 Uiso 1 1 calc R . .
C81 C -0.0146(9) 0.7353(11) 0.3018(7) 0.038(5) Uani 1 1 d . . .
C99 C 0.2476(10) 0.7521(9) 0.1373(7) 0.036(5) Uani 1 1 d . . .
H75 H 0.2391 0.7468 0.1757 0.044 Uiso 1 1 calc R . .
C119 C 0.0210(12) 0.5040(13) 0.4238(10) 0.071(8) Uani 1 1 d . . .
H92 H -0.0195 0.5009 0.4517 0.085 Uiso 1 1 calc R . .
C53 C 0.7529(9) 0.1224(9) 0.2017(6) 0.027(4) Uiso 1 1 d . . .
C87 C 0.1039(10) 0.8062(9) 0.2627(8) 0.037(5) Uiso 1 1 d . . .
C123 C 0.2526(9) 0.3742(10) 0.2772(7) 0.039(5) Uani 1 1 d . . .
H95 H 0.2494 0.3669 0.3159 0.047 Uiso 1 1 calc R . .
C106 C 0.5295(11) 0.7003(12) 0.2548(7) 0.052(6) Uani 1 1 d . . .
H81 H 0.5881 0.6937 0.2473 0.063 Uiso 1 1 calc R . .
C28 C 0.7987(10) 0.4150(8) 0.1590(7) 0.030(5) Uani 1 1 d . . .
H29 H 0.8506 0.3793 0.1623 0.036 Uiso 1 1 calc R . .
C144 C 1.3180(14) 0.0909(13) 0.5345(8) 0.064(7) Uani 1 1 d . . .
C103 C 0.2261(10) 0.7246(9) 0.0499(7) 0.043(5) Uani 1 1 d . . .
H79 H 0.2022 0.7020 0.0263 0.051 Uiso 1 1 calc R . .
C52 C 0.9768(11) 0.2748(9) 0.1088(8) 0.047(6) Uani 1 1 d . . .
H45 H 0.9211 0.2706 0.1133 0.056 Uiso 1 1 calc R . .
C84 C -0.1436(11) 0.7351(12) 0.3761(8) 0.057(6) Uani 1 1 d . . .
H62 H -0.1880 0.7342 0.4016 0.068 Uiso 1 1 calc R . .
C94 C 0.0735(9) 0.5849(8) 0.0810(7) 0.028(5) Uani 1 1 d . . .
H70 H 0.0198 0.6088 0.0949 0.034 Uiso 1 1 calc R . .
C89 C 0.1536(12) 0.9048(11) 0.2274(11) 0.074(8) Uani 1 1 d . . .
H66 H 0.1604 0.9369 0.1981 0.089 Uiso 1 1 calc R . .
C55 C 0.6569(11) 0.0681(10) 0.1720(8) 0.052(6) Uani 1 1 d . . .
H51 H 0.6391 0.0285 0.1720 0.062 Uiso 1 1 calc R . .
C148 C 1.0747(14) 0.3128(10) 0.0538(9) 0.065(6) Uani 1 1 d . . .
H47 H 1.0885 0.3371 0.0214 0.078 Uiso 1 1 calc R . .
C20 C 0.4937(10) 0.3024(8) 0.2887(8) 0.038(5) Uani 1 1 d . . .
H22 H 0.4432 0.2901 0.2968 0.046 Uiso 1 1 calc R . .
C108 C 0.3988(11) 0.7711(10) 0.2830(7) 0.053(6) Uani 1 1 d . . .
H83 H 0.3667 0.8136 0.2945 0.064 Uiso 1 1 calc R . .
C134 C 0.9867(14) 0.4138(10) 0.2158(10) 0.060(7) Uani 1 1 d . . .
C62 C 0.8844(17) -0.0399(11) 0.3851(9) 0.072(7) Uani 1 1 d . . .
H57 H 0.8932 -0.0706 0.4176 0.087 Uiso 1 1 calc R . .
C51 C 0.9925(11) 0.3104(9) 0.0614(7) 0.038(5) Uani 1 1 d . . .
H46 H 0.9495 0.3321 0.0353 0.045 Uiso 1 1 calc R . .
C49 C 1.1385(13) 0.2812(10) 0.0918(9) 0.067(7) Uani 1 1 d . . .
H48 H 1.1947 0.2829 0.0842 0.080 Uiso 1 1 calc R . .
C71 C -0.3142(10) 0.9097(9) -0.0512(7) 0.055(6) Uani 1 1 d . . .
H16A H -0.3705 0.9431 -0.0523 0.082 Uiso 1 1 calc R . .
H16B H -0.3188 0.8659 -0.0603 0.082 Uiso 1 1 calc R . .
H16C H -0.2769 0.9258 -0.0778 0.082 Uiso 1 1 calc R . .
C63 C 0.9510(14) -0.0323(11) 0.3525(10) 0.066(7) Uani 1 1 d . . .
H58 H 1.0061 -0.0612 0.3620 0.080 Uiso 1 1 calc R . .
C88 C 0.1124(9) 0.8537(9) 0.2207(8) 0.042(5) Uani 1 1 d . . .
H65 H 0.0904 0.8528 0.1859 0.051 Uiso 1 1 calc R . .
C117 C 0.0792(10) 0.4759(8) 0.3364(8) 0.046(5) Uani 1 1 d . . .
H90 H 0.0766 0.4555 0.3041 0.055 Uiso 1 1 calc R . .
C44 C 1.2236(14) 0.1256(13) 0.3326(10) 0.086(8) Uani 1 1 d . . .
H42 H 1.2682 0.1110 0.3585 0.103 Uiso 1 1 calc R . .
C56 C 0.6097(12) 0.1288(12) 0.1443(8) 0.064(7) Uani 1 1 d . . .
H52 H 0.5612 0.1300 0.1243 0.077 Uiso 1 1 calc R . .
C146 C 0.9046(19) 0.066(3) 0.5313(12) 0.15(2) Uani 1 1 d . . .
C39 C 0.7059(12) 0.1686(11) 0.4324(11) 0.068(7) Uani 1 1 d . . .
H38 H 0.6774 0.1381 0.4223 0.082 Uiso 1 1 calc R . .
C46 C 1.1230(12) 0.2127(12) 0.2737(8) 0.074(7) Uani 1 1 d . . .
H40 H 1.0973 0.2593 0.2613 0.088 Uiso 1 1 calc R . .
C48 C 1.1207(12) 0.2473(10) 0.1403(9) 0.065(6) Uani 1 1 d . . .
H49 H 1.1638 0.2265 0.1666 0.078 Uiso 1 1 calc R . .
N3 N 0.941(2) 0.102(3) 0.5302(17) 0.30(3) Uani 1 1 d . . .
C105 C 0.4934(9) 0.6491(10) 0.2458(6) 0.042(5) Uani 1 1 d . . .
H80 H 0.5261 0.6073 0.2333 0.051 Uiso 1 1 calc R . .
C92 C 0.1330(10) 0.8081(10) 0.3136(8) 0.056(6) Uani 1 1 d . . .
H69 H 0.1273 0.7760 0.3432 0.068 Uiso 1 1 calc R . .
C133 C -0.1526(12) 0.5867(11) 0.2448(9) 0.094(8) Uani 1 1 d . . .
H4A H -0.1721 0.5548 0.2260 0.142 Uiso 1 1 calc R . .
H4B H -0.1916 0.6327 0.2373 0.142 Uiso 1 1 calc R . .
H4C H -0.1511 0.5729 0.2843 0.142 Uiso 1 1 calc R . .
C38 C 0.6923(14) 0.1902(13) 0.4832(10) 0.074(8) Uani 1 1 d . . .
H37 H 0.6536 0.1761 0.5079 0.089 Uiso 1 1 calc R . .
C132 C -0.0679(16) 0.5861(14) 0.2255(11) 0.104(10) Uani 1 1 d . . .
C107 C 0.4824(12) 0.7592(10) 0.2738(8) 0.056(6) Uani 1 1 d . . .
H82 H 0.5089 0.7925 0.2806 0.068 Uiso 1 1 calc R . .
C15 C 1.2110(10) -0.0730(9) -0.0487(7) 0.053(6) Uani 1 1 d . . .
H14C H 1.2043 -0.1061 -0.0723 0.080 Uiso 1 1 calc R . .
H14B H 1.2688 -0.0877 -0.0343 0.080 Uiso 1 1 calc R . .
H14A H 1.2005 -0.0282 -0.0699 0.080 Uiso 1 1 calc R . .
Sb1 Sb 0.42016(8) 0.30050(8) 0.02205(6) 0.0632(5) Uani 1 1 d . . .
N10 N 0.1277(9) 0.4018(8) -0.0791(6) 0.060(5) Uani 1 1 d . . .
F5 F 0.4354(8) 0.3884(7) 0.0230(5) 0.119(5) Uani 1 1 d . . .
F1 F 0.4181(8) 0.3194(6) -0.0513(4) 0.097(4) Uani 1 1 d . . .
F4 F 0.5340(7) 0.2673(9) 0.0198(6) 0.182(8) Uani 1 1 d . . .
N8 N 0.7717(10) 0.2900(9) 0.0895(7) 0.073(6) Uani 1 1 d . . .
C131 C 0.6402(11) 0.3861(10) 0.0541(8) 0.079(7) Uani 1 1 d . . .
H8C H 0.6542 0.4292 0.0469 0.118 Uiso 1 1 calc R . .
H8B H 0.5939 0.3911 0.0809 0.118 Uiso 1 1 calc R . .
H8A H 0.6224 0.3742 0.0200 0.118 Uiso 1 1 calc R . .
F3 F 0.4046(11) 0.2221(7) 0.0185(7) 0.187(8) Uani 1 1 d . . .
C130 C 0.7134(13) 0.3332(10) 0.0751(8) 0.052(6) Uani 1 1 d . . .
F6 F 0.3061(6) 0.3420(7) 0.0264(6) 0.130(5) Uani 1 1 d . . .
F2 F 0.4263(10) 0.2828(9) 0.0949(6) 0.199(9) Uani 1 1 d . . .
C129 C 0.2432(11) 0.3002(9) -0.1106(8) 0.068(6) Uani 1 1 d . . .
H5B H 0.2913 0.3162 -0.1239 0.102 Uiso 1 1 calc R . .
H5A H 0.2230 0.2808 -0.1399 0.102 Uiso 1 1 calc R . .
H5C H 0.2611 0.2652 -0.0795 0.102 Uiso 1 1 calc R . .
N5 N 0.7063(13) 0.7626(11) 0.2407(9) 0.089(7) Uani 1 1 d . . .
C137 C 0.6886(11) 0.8834(11) 0.2715(9) 0.081(7) Uani 1 1 d . . .
H1B H 0.6708 0.8822 0.3099 0.122 Uiso 1 1 calc R . .
H1C H 0.6460 0.9192 0.2497 0.122 Uiso 1 1 calc R . .
H1A H 0.7432 0.8931 0.2679 0.122 Uiso 1 1 calc R . .
C136 C 0.6972(13) 0.8156(14) 0.2516(9) 0.064(8) Uani 1 1 d . . .
C138 C 0.4791(14) 0.8736(11) 0.0964(9) 0.072(7) Uani 1 1 d . . .
N6 N 0.4195(12) 0.9141(10) 0.0784(9) 0.104(8) Uani 1 1 d . . .
C139 C 0.5515(12) 0.8220(10) 0.1199(8) 0.085(8) Uani 1 1 d . . .
H3B H 0.5981 0.8141 0.0932 0.127 Uiso 1 1 calc R . .
H3C H 0.5367 0.7796 0.1299 0.127 Uiso 1 1 calc R . .
H3A H 0.5690 0.8370 0.1526 0.127 Uiso 1 1 calc R . .
C149 C 0.5327(15) 0.1047(13) 0.3150(12) 0.086(9) Uani 1 1 d . . .
C141 C 0.4687(12) 0.1229(12) 0.2732(8) 0.087(8) Uani 1 1 d . . .
H6A H 0.4129 0.1275 0.2902 0.130 Uiso 1 1 calc R . .
H6C H 0.4808 0.0873 0.2484 0.130 Uiso 1 1 calc R . .
H6B H 0.4689 0.1663 0.2525 0.130 Uiso 1 1 calc R . .
N9 N 0.5815(12) 0.0959(12) 0.3503(9) 0.105(8) Uani 1 1 d . . .
C150 C 0.4952(12) 0.9780(10) 0.1914(9) 0.076(7) Uiso 1 1 d . . .
H2A H 0.5075 0.9945 0.2249 0.114 Uiso 1 1 calc R . .
H2B H 0.5098 1.0057 0.1596 0.114 Uiso 1 1 calc R . .
H2C H 0.5289 0.9303 0.1904 0.114 Uiso 1 1 calc R . .
C140 C 0.417(2) 0.9827(14) 0.1901(10) 0.121(10) Uani 1 1 d . . .
F9 F 0.3163(9) 0.9566(7) 0.4140(8) 0.191(8) Uani 1 1 d . . .
C142 C 0.6030(12) 0.7875(11) 0.5917(8) 0.048(6) Uani 1 1 d . . .
C143 C 0.5368(11) 0.8163(10) 0.5474(8) 0.085(8) Uani 1 1 d . . .
H10A H 0.5643 0.8121 0.5115 0.128 Uiso 1 1 calc R . .
H10B H 0.5084 0.8645 0.5512 0.128 Uiso 1 1 calc R . .
H10C H 0.4949 0.7910 0.5510 0.128 Uiso 1 1 calc R . .
C128 C 0.1759(12) 0.3565(10) -0.0936(8) 0.044(6) Uiso 1 1 d . . .
N7 N 0.3328(13) 0.9856(15) 0.1919(11) 0.188(13) Uani 1 1 d . . .
C145 C 1.3742(16) 0.0259(12) 0.5251(12) 0.155(14) Uani 1 1 d . . .
H7A H 1.3758 0.0208 0.4860 0.232 Uiso 1 1 calc R . .
H7B H 1.3542 -0.0100 0.5455 0.232 Uiso 1 1 calc R . .
H7C H 1.4312 0.0224 0.5373 0.232 Uiso 1 1 calc R . .
C147 C 0.8624(18) 0.0153(19) 0.5335(13) 0.179(17) Uani 1 1 d . . .
H11A H 0.8957 -0.0262 0.5551 0.269 Uiso 1 1 calc R . .
H11C H 0.8556 0.0051 0.4964 0.269 Uiso 1 1 calc R . .
H11B H 0.8065 0.0320 0.5505 0.269 Uiso 1 1 calc R . .
C121 C 0.1474(11) 0.5311(9) 0.3924(7) 0.051(6) Uani 1 1 d . . .
H94 H 0.1929 0.5483 0.3989 0.061 Uiso 1 1 calc R . .

loop_
_atom_site_aniso_label
_atom_site_aniso_U_11
_atom_site_aniso_U_22
_atom_site_aniso_U_33
_atom_site_aniso_U_23
_atom_site_aniso_U_13
_atom_site_aniso_U_12
Ag1 0.0246(7) 0.0300(8) 0.0351(8) -0.0092(7) 0.0033(6) -0.0073(6)
Ag2 0.0237(7) 0.0352(9) 0.0354(9) -0.0028(7) -0.0032(6) -0.0091(6)
Sb2 0.0402(8) 0.0532(10) 0.0500(9) -0.0002(8) -0.0053(7) 0.0013(7)
P3 0.027(3) 0.028(3) 0.039(3) -0.005(2) 0.001(2) -0.009(2)
S1 0.029(2) 0.028(3) 0.041(3) -0.010(2) -0.007(2) -0.005(2)
S2 0.029(2) 0.036(3) 0.033(3) -0.013(2) -0.007(2) -0.006(2)
S10 0.025(2) 0.051(3) 0.034(3) -0.011(2) -0.005(2) -0.002(2)
P7 0.022(2) 0.036(3) 0.035(3) -0.002(2) -0.005(2) -0.011(2)
S13 0.022(2) 0.047(3) 0.039(3) -0.007(3) 0.002(2) -0.012(2)
S16 0.023(2) 0.046(3) 0.040(3) -0.001(3) 0.000(2) -0.012(2)
S15 0.029(2) 0.047(3) 0.039(3) 0.002(3) -0.004(2) -0.018(2)
S3 0.038(3) 0.034(3) 0.048(3) -0.015(3) -0.006(2) -0.002(2)
S14 0.020(2) 0.043(3) 0.041(3) 0.000(2) -0.004(2) -0.011(2)
P4 0.025(3) 0.039(3) 0.043(3) -0.013(3) 0.001(2) -0.015(2)
S11 0.031(3) 0.041(3) 0.050(3) -0.008(3) -0.007(2) -0.003(2)
S6 0.028(2) 0.040(3) 0.048(3) -0.020(3) 0.009(2) -0.016(2)
P2 0.025(2) 0.029(3) 0.030(3) -0.006(2) 0.000(2) -0.008(2)
P1 0.021(2) 0.030(3) 0.034(3) -0.006(2) 0.003(2) -0.005(2)
S9 0.030(2) 0.037(3) 0.038(3) -0.006(2) -0.007(2) -0.005(2)
P8 0.021(2) 0.040(3) 0.037(3) 0.001(3) -0.006(2) -0.014(2)
P6 0.022(2) 0.038(3) 0.036(3) -0.007(3) 0.002(2) -0.006(2)
P5 0.024(2) 0.033(3) 0.040(3) -0.009(2) -0.005(2) -0.007(2)
S7 0.043(3) 0.039(3) 0.049(3) -0.021(3) 0.013(3) -0.022(2)
S4 0.032(3) 0.042(3) 0.045(3) -0.016(3) -0.003(2) -0.007(2)
S8 0.040(3) 0.044(3) 0.052(3) -0.022(3) 0.012(3) -0.017(2)
S12 0.040(3) 0.048(3) 0.047(3) -0.011(3) -0.008(3) -0.005(2)
S5 0.040(3) 0.039(3) 0.057(3) -0.021(3) 0.013(3) -0.021(2)
F10 0.077(8) 0.053(9) 0.210(15) 0.014(9) -0.028(9) -0.029(7)
C73 0.012(9) 0.014(11) 0.033(11) -0.003(8) -0.015(8) 0.001(7)
C77 0.029(10) 0.033(12) 0.009(10) 0.012(9) 0.000(9) -0.005(9)
C6 0.052(12) 0.029(12) 0.016(11) -0.006(9) 0.013(10) -0.021(9)
C22 0.035(11) 0.040(12) 0.027(11) -0.020(9) -0.005(10) -0.013(9)
C120 0.029(12) 0.12(2) 0.038(15) -0.020(13) -0.009(12) 0.013(13)
F12 0.140(11) 0.045(8) 0.140(12) 0.023(8) 0.034(9) -0.028(8)
F11 0.072(9) 0.086(10) 0.207(15) 0.020(10) 0.072(10) 0.001(7)
C5 0.040(11) 0.027(12) 0.032(12) -0.001(10) 0.003(10) -0.022(9)
N2 0.056(12) 0.065(13) 0.078(15) -0.029(11) 0.009(10) -0.025(10)
N11 0.063(12) 0.070(13) 0.110(17) -0.046(12) -0.002(13) -0.034(11)
C74 0.025(10) 0.024(11) 0.027(11) -0.015(9) -0.017(9) 0.005(8)
C18 0.020(10) 0.019(11) 0.048(14) -0.008(10) 0.001(10) -0.003(8)
C57 0.062(14) 0.046(16) 0.095(19) -0.040(14) -0.029(13) 0.013(12)
C59 0.042(11) 0.042(13) 0.019(11) 0.000(9) 0.007(10) -0.019(10)
C14 0.042(11) 0.024(12) 0.042(12) -0.023(10) -0.007(10) -0.008(9)
C101 0.024(11) 0.061(15) 0.083(18) -0.044(15) 0.014(13) -0.013(10)
N4 0.075(14) 0.22(3) 0.029(12) 0.001(15) -0.024(12) -0.078(14)
C24 0.012(9) 0.043(12) 0.011(10) 0.002(9) -0.011(8) 0.001(8)
C21 0.032(12) 0.050(14) 0.053(15) -0.010(12) -0.003(11) -0.022(10)
C113 0.026(11) 0.060(16) 0.032(13) -0.020(13) 0.015(10) -0.001(11)
C70 0.015(10) 0.041(12) 0.028(11) -0.001(10) -0.009(9) 0.004(8)
C122 0.016(9) 0.021(11) 0.022(11) -0.003(9) 0.004(8) -0.010(8)
C4 0.016(9) 0.021(11) 0.031(11) -0.003(9) -0.005(8) 0.003(8)
C112 0.009(9) 0.082(17) 0.031(13) 0.002(12) -0.012(9) -0.016(10)
C114 0.038(11) 0.044(14) 0.040(13) -0.005(12) -0.009(11) -0.031(10)
C12 0.039(11) 0.030(12) 0.031(11) -0.013(10) 0.022(10) -0.024(9)
C26 0.050(13) 0.029(12) 0.042(13) -0.011(10) -0.023(12) 0.004(10)
C96 0.051(13) 0.027(12) 0.042(13) 0.001(10) 0.005(11) -0.013(10)
F8 0.148(12) 0.071(9) 0.159(13) -0.040(9) -0.107(11) 0.031(8)
C69 0.026(10) 0.025(11) 0.036(12) 0.013(10) -0.011(10) -0.011(8)
C72 0.019(10) 0.090(16) 0.048(13) -0.017(12) 0.008(10) -0.012(10)
C67 0.031(10) 0.033(11) 0.036(12) 0.007(9) 0.002(9) -0.011(9)
C91 0.034(13) 0.12(3) 0.11(2) -0.08(2) 0.023(15) -0.033(15)
C78 0.031(10) 0.017(12) 0.051(13) -0.013(10) -0.007(10) 0.000(8)
C60 0.071(14) 0.042(14) 0.023(12) 0.001(11) 0.018(11) -0.040(11)
C16 0.069(12) 0.005(10) 0.031(11) -0.005(9) 0.004(10) -0.005(9)
C50 0.037(12) 0.034(13) 0.062(15) 0.007(11) -0.009(11) -0.011(10)
C10 0.026(10) 0.035(12) 0.046(12) -0.034(10) 0.017(9) -0.004(8)
C40 0.059(13) 0.062(16) 0.051(14) -0.020(12) 0.006(12) -0.038(12)
C2 0.020(9) 0.028(11) 0.037(12) -0.011(9) 0.010(9) -0.012(8)
C64 0.052(14) 0.041(14) 0.053(15) 0.004(12) 0.017(12) 0.006(11)
C42 0.062(14) 0.068(18) 0.061(16) 0.030(13) -0.022(13) -0.032(13)
C68 0.038(11) 0.031(11) 0.016(10) 0.002(9) -0.002(9) 0.009(9)
C17 0.017(9) 0.011(10) 0.037(12) -0.012(9) -0.011(9) -0.004(7)
C118 0.016(12) 0.064(17) 0.13(2) 0.016(17) 0.002(16) -0.026(11)
C23 0.021(10) 0.039(12) 0.029(11) -0.004(9) -0.005(9) -0.017(9)
C95 0.029(11) 0.062(15) 0.041(13) -0.029(11) 0.007(10) -0.014(10)
C76 0.017(8) 0.033(11) 0.013(9) 0.011(8) 0.000(8) -0.011(8)
C80 0.027(10) 0.052(13) 0.032(11) -0.022(10) 0.000(9) -0.004(9)
C3 0.016(9) 0.042(12) 0.016(10) 0.014(9) 0.001(8) -0.016(8)
C126 0.055(12) 0.047(14) 0.025(11) -0.019(11) -0.005(10) -0.029(10)
C11 0.027(10) 0.020(11) 0.073(15) 0.002(11) 0.000(11) -0.019(8)
C115 0.036(11) 0.043(13) 0.030(12) 0.004(10) 0.008(10) -0.015(9)
C124 0.032(11) 0.042(13) 0.067(16) -0.006(12) -0.014(11) -0.017(10)
C66 0.015(9) 0.025(10) 0.020(10) -0.010(8) 0.001(8) 0.007(7)
C19 0.012(9) 0.043(13) 0.040(13) 0.005(10) 0.017(10) 0.005(9)
C29 0.034(11) 0.016(13) 0.074(15) 0.000(11) -0.019(11) 0.005(9)
C100 0.049(13) 0.035(15) 0.055(16) 0.008(12) 0.009(12) -0.021(10)
C90 0.017(12) 0.06(2) 0.19(4) -0.07(2) 0.022(18) -0.017(12)
C1 0.023(9) 0.047(12) 0.026(11) -0.028(10) 0.011(9) -0.017(9)
C30 0.034(11) 0.040(15) 0.081(16) 0.007(12) -0.023(12) -0.003(10)
C54 0.032(11) 0.056(15) 0.041(13) -0.022(10) 0.008(10) -0.023(10)
C31 0.070(15) 0.036(15) 0.15(2) 0.015(15) -0.042(16) -0.031(12)
N1 0.043(12) 0.066(14) 0.094(15) -0.006(12) 0.006(11) -0.013(10)
C34 0.061(15) 0.034(15) 0.16(2) 0.020(16) -0.027(16) -0.031(12)
C7 0.058(13) 0.039(13) 0.046(13) -0.006(11) 0.002(11) -0.015(10)
C32 0.073(16) 0.050(18) 0.22(3) 0.049(19) -0.093(19) -0.040(14)
C13 0.034(11) 0.031(12) 0.044(13) -0.033(10) 0.008(10) -0.011(9)
C65 0.010(9) 0.027(11) 0.054(13) -0.011(10) -0.001(9) -0.014(7)
C58 0.041(12) 0.066(16) 0.072(16) -0.024(13) 0.003(12) -0.016(11)
C61 0.078(18) 0.073(18) 0.056(17) -0.018(14) 0.041(14) -0.034(14)
C41 0.052(12) 0.029(14) 0.080(17) -0.023(13) -0.044(12) -0.010(10)
C102 0.048(12) 0.067(16) 0.029(12) 0.014(12) 0.001(11) -0.030(11)
C85 0.068(15) 0.011(12) 0.077(16) -0.006(11) 0.020(13) -0.014(11)
C47 0.073(14) 0.037(13) 0.016(11) -0.007(9) 0.011(11) -0.041(11)
C33 0.074(16) 0.09(2) 0.18(3) 0.095(19) -0.086(18) -0.044(15)
C37 0.10(2) 0.07(2) 0.049(16) -0.003(14) 0.033(15) -0.032(15)
C43 0.079(16) 0.035(16) 0.068(16) 0.026(13) -0.051(13) -0.007(12)
C82 0.034(12) 0.068(16) 0.044(13) -0.009(12) 0.019(11) -0.029(11)
C83 0.021(11) 0.062(16) 0.040(13) 0.005(12) 0.009(10) 0.005(10)
C109 0.032(11) 0.065(16) 0.041(13) 0.007(11) -0.023(10) -0.025(11)
C93 0.013(9) 0.029(11) 0.033(11) 0.003(9) 0.009(9) 0.002(8)
F7 0.280(19) 0.131(13) 0.121(13) -0.058(11) -0.133(13) 0.111(13)
C127 0.040(11) 0.039(13) 0.035(13) -0.002(11) -0.017(10) 0.003(9)
C45 0.062(14) 0.060(17) 0.065(16) -0.032(13) 0.012(13) -0.037(13)
C27 0.058(14) 0.043(13) 0.027(12) 0.001(11) 0.006(10) -0.021(11)
C8 0.052(12) 0.048(13) 0.033(12) -0.015(10) 0.019(10) -0.025(10)
C86 0.032(12) 0.024(13) 0.059(15) 0.001(11) -0.001(11) 0.006(9)
C135 0.088(17) 0.094(19) 0.065(17) 0.027(15) -0.016(14) -0.048(14)
C36 0.082(15) 0.035(13) 0.043(14) -0.014(11) 0.009(12) -0.026(11)
C25 0.003(9) 0.071(15) 0.034(12) -0.016(12) -0.002(10) -0.009(9)
C97 0.018(10) 0.036(13) 0.061(14) -0.009(11) 0.005(10) 0.012(9)
C98 0.012(9) 0.014(11) 0.057(14) -0.008(10) 0.014(10) -0.009(7)
C79 0.036(11) 0.082(16) 0.042(13) -0.017(12) -0.010(10) -0.022(10)
C81 0.015(10) 0.057(15) 0.036(12) -0.008(12) 0.006(9) -0.004(10)
C99 0.048(12) 0.026(13) 0.045(13) -0.008(11) -0.012(10) -0.022(10)
C119 0.023(13) 0.12(2) 0.051(17) 0.007(16) 0.018(13) -0.003(13)
C123 0.028(10) 0.061(15) 0.031(12) 0.005(12) -0.004(9) -0.020(10)
C106 0.026(11) 0.11(2) 0.035(13) 0.003(13) -0.012(10) -0.041(13)
C28 0.036(11) 0.020(12) 0.042(12) -0.014(10) 0.003(10) -0.016(9)
C144 0.071(19) 0.08(2) 0.044(14) -0.036(15) 0.031(13) -0.024(15)
C103 0.041(12) 0.055(15) 0.025(13) 0.013(11) 0.018(10) -0.011(10)
C52 0.041(12) 0.051(14) 0.034(13) -0.017(11) -0.012(11) 0.012(10)
C84 0.040(13) 0.072(17) 0.054(15) 0.026(15) -0.001(11) -0.023(13)
C94 0.012(9) 0.029(12) 0.040(12) 0.013(10) -0.001(9) -0.006(8)
C89 0.048(15) 0.049(18) 0.13(2) 0.003(17) 0.015(15) -0.023(12)
C55 0.045(13) 0.027(13) 0.091(18) -0.032(12) 0.018(12) -0.014(10)
C148 0.085(17) 0.054(16) 0.062(17) -0.021(13) 0.003(15) -0.024(14)
C20 0.024(10) 0.036(13) 0.055(14) -0.010(11) 0.001(12) -0.009(9)
C108 0.030(12) 0.064(16) 0.064(15) -0.011(12) -0.007(11) -0.008(11)
C134 0.064(16) 0.044(14) 0.064(18) -0.019(15) -0.038(16) 0.005(12)
C62 0.11(2) 0.050(16) 0.065(18) -0.007(13) 0.013(18) -0.029(16)
C51 0.040(12) 0.048(14) 0.014(12) -0.002(10) 0.001(10) 0.005(10)
C49 0.056(14) 0.078(18) 0.067(17) 0.028(14) 0.018(14) -0.036(13)
C71 0.048(12) 0.064(15) 0.047(14) 0.004(11) -0.008(11) -0.011(10)
C63 0.069(16) 0.065(18) 0.069(18) -0.007(15) 0.009(15) -0.027(14)
C88 0.021(10) 0.041(14) 0.060(14) -0.009(12) -0.003(10) 0.000(9)
C117 0.020(10) 0.055(14) 0.069(15) -0.012(11) 0.006(11) -0.021(9)
C44 0.069(17) 0.06(2) 0.11(2) 0.016(18) -0.010(15) -0.013(15)
C56 0.047(13) 0.069(18) 0.081(17) -0.059(16) 0.008(12) -0.008(13)
C146 0.06(2) 0.30(7) 0.07(2) 0.09(3) -0.018(18) -0.05(2)
C39 0.051(14) 0.071(18) 0.10(2) 0.002(17) 0.006(15) -0.046(13)
C46 0.055(14) 0.09(2) 0.050(15) 0.021(14) -0.008(13) 0.007(13)
C48 0.055(14) 0.058(16) 0.088(18) 0.020(14) -0.005(13) -0.036(12)
N3 0.15(3) 0.43(6) 0.30(5) 0.31(4) -0.12(3) -0.17(3)
C105 0.016(10) 0.073(16) 0.039(13) -0.013(11) 0.005(9) -0.012(10)
C92 0.029(11) 0.080(17) 0.070(16) -0.045(13) 0.007(11) -0.018(11)
C133 0.067(16) 0.094(19) 0.11(2) 0.006(16) -0.002(15) -0.014(14)
C38 0.073(17) 0.08(2) 0.055(18) -0.010(16) 0.034(15) -0.010(15)
C132 0.056(17) 0.14(3) 0.13(3) -0.054(19) 0.02(2) -0.037(19)
C107 0.042(14) 0.056(15) 0.078(17) -0.041(13) -0.023(12) -0.011(11)
C15 0.050(12) 0.052(14) 0.063(14) -0.017(11) 0.014(12) -0.020(10)
Sb1 0.0392(8) 0.0896(13) 0.0601(11) -0.0128(9) 0.0052(8) -0.0167(8)
N10 0.050(10) 0.064(12) 0.078(13) -0.014(10) -0.002(9) -0.035(9)
F5 0.155(12) 0.138(13) 0.124(12) -0.082(10) 0.058(9) -0.115(10)
F1 0.147(11) 0.098(10) 0.052(8) -0.008(7) -0.010(8) -0.046(9)
F4 0.053(9) 0.31(2) 0.123(13) -0.057(14) -0.013(8) 0.042(11)
N8 0.056(12) 0.075(14) 0.084(15) -0.017(12) -0.005(11) -0.011(10)
C131 0.065(15) 0.069(16) 0.091(18) -0.009(14) -0.014(14) 0.000(13)
F3 0.255(19) 0.053(10) 0.25(2) -0.005(11) 0.136(16) -0.061(11)
C130 0.053(14) 0.056(15) 0.047(15) -0.018(12) 0.005(12) -0.014(12)
F6 0.032(7) 0.147(12) 0.195(15) -0.044(11) 0.000(8) 0.008(7)
F2 0.161(15) 0.26(2) 0.082(12) 0.036(12) 0.017(10) 0.053(14)
C129 0.076(15) 0.044(14) 0.089(17) 0.002(13) 0.027(13) -0.033(12)
N5 0.090(15) 0.082(17) 0.105(18) -0.010(16) -0.002(13) -0.040(15)
C137 0.050(14) 0.10(2) 0.095(19) -0.008(17) 0.015(13) -0.024(14)
C136 0.054(14) 0.08(2) 0.053(16) -0.001(17) -0.034(12) -0.007(16)
C138 0.071(17) 0.068(18) 0.086(19) 0.006(15) -0.023(15) -0.036(14)
N6 0.083(15) 0.074(15) 0.16(2) -0.009(15) -0.057(15) -0.029(12)
C139 0.086(16) 0.073(16) 0.089(18) 0.032(14) -0.041(14) -0.024(14)
C149 0.055(17) 0.11(2) 0.12(3) -0.06(2) 0.054(17) -0.054(17)
C141 0.063(15) 0.14(2) 0.064(17) -0.034(16) -0.013(13) -0.033(15)
N9 0.062(14) 0.15(2) 0.13(2) -0.064(17) 0.013(13) -0.060(14)
C140 0.12(3) 0.15(3) 0.10(2) -0.037(19) 0.01(2) -0.05(2)
F9 0.122(12) 0.113(12) 0.27(2) 0.020(13) 0.113(14) 0.036(10)
C142 0.043(13) 0.081(18) 0.036(15) -0.016(13) 0.010(11) -0.041(13)
C143 0.048(13) 0.087(17) 0.100(19) -0.006(15) 0.013(14) 0.008(12)
N7 0.058(15) 0.28(3) 0.19(3) 0.05(2) 0.068(17) -0.025(18)
C145 0.14(3) 0.09(2) 0.24(4) -0.08(2) 0.15(3) -0.050(19)
C147 0.10(3) 0.28(5) 0.16(3) -0.08(3) 0.06(2) -0.05(3)
C121 0.023(11) 0.082(16) 0.041(13) -0.027(12) -0.005(11) 0.002(10)

loop_
_atom_type_symbol
_atom_type_description
_atom_type_scat_dispersion_real
_atom_type_scat_dispersion_imag
_atom_type_scat_source
C C 0.0181 0.0091 'International Tables Vol C Tables 4.2.6.8 and 6.1.1.4'
H H 0.0000 0.0000 'International Tables Vol C Tables 4.2.6.8 and 6.1.1.4'
F F 0.0727 0.0534 'International Tables Vol C Tables 4.2.6.8 and 6.1.1.4'
P P 0.2955 0.4335 'International Tables Vol C Tables 4.2.6.8 and 6.1.1.4'
S S 0.3331 0.5567 'International Tables Vol C Tables 4.2.6.8 and 6.1.1.4'
Ag Ag 0.1306 4.2820 'International Tables Vol C Tables 4.2.6.8 and 6.1.1.4'
Sb Sb -0.0562 5.8946 'International Tables Vol C Tables 4.2.6.8 and 6.1.1.4'
N N 0.0311 0.0180 'International Tables Vol C Tables 4.2.6.8 and 6.1.1.4'

loop_
_geom_angle_atom_site_label_1
_geom_angle_atom_site_label_2
_geom_angle_atom_site_label_3
_geom_angle
_geom_angle_site_symmetry_1
_geom_angle_site_symmetry_3
_geom_angle_publ_flag
P3 Ag1 P1 130.83(15) . . ?
P3 Ag1 P4 84.62(14) . . ?
P1 Ag1 P4 123.50(14) . . ?
P3 Ag1 P2 117.13(14) . . ?
P1 Ag1 P2 82.88(13) . . ?
P4 Ag1 P2 122.88(15) . . ?
P8 Ag2 P5 127.49(15) . . ?
P8 Ag2 P6 128.53(16) . . ?
P5 Ag2 P6 83.95(14) . . ?
P8 Ag2 P7 83.24(14) . . ?
P5 Ag2 P7 130.80(15) . . ?
P6 Ag2 P7 106.89(14) . . ?
F7 Sb2 F10 94.6(7) . . ?
F7 Sb2 F8 176.4(8) . . ?
F10 Sb2 F8 89.0(6) . . ?
F7 Sb2 F9 94.4(9) . . ?
F10 Sb2 F9 88.7(6) . . ?
F8 Sb2 F9 85.4(8) . . ?
F7 Sb2 F11 89.3(8) . . ?
F10 Sb2 F11 94.8(6) . . ?
F8 Sb2 F11 90.7(7) . . ?
F9 Sb2 F11 174.7(8) . . ?
F7 Sb2 F12 86.9(7) . . ?
F10 Sb2 F12 177.9(5) . . ?
F8 Sb2 F12 89.5(6) . . ?
F9 Sb2 F12 89.8(6) . . ?
F11 Sb2 F12 86.6(5) . . ?
C47 P3 C41 107.8(9) . . ?
C47 P3 C9 100.8(7) . . ?
C41 P3 C9 99.6(8) . . ?
C47 P3 Ag1 124.7(6) . . ?
C41 P3 Ag1 116.0(7) . . ?
C9 P3 Ag1 103.3(5) . . ?
C1 S1 C3 95.6(8) . . ?
C2 S2 C3 95.5(8) . . ?
C67 S10 C66 96.6(7) . . ?
C110 P7 C73 104.4(7) . . ?
C110 P7 C104 104.2(7) . . ?
C73 P7 C104 106.4(7) . . ?
C110 P7 Ag2 110.0(5) . . ?
C73 P7 Ag2 102.0(5) . . ?
C104 P7 Ag2 127.7(5) . . ?
C74 S13 C75 96.0(7) . . ?
C76 S16 C78 96.1(8) . . ?
C77 S15 C76 94.8(7) . . ?
C4 S3 C5 96.8(8) . . ?
C73 S14 C75 96.0(7) . . ?
C59 P4 C53 105.0(8) . . ?
C59 P4 C10 101.5(8) . . ?
C53 P4 C10 105.6(7) . . ?
C59 P4 Ag1 117.9(5) . . ?
C53 P4 Ag1 121.1(6) . . ?
C10 P4 Ag1 103.3(5) . . ?
C68 S11 C70 95.5(8) . . ?
C9 S6 C11 95.5(8) . . ?
C35 P2 C29 104.7(9) . . ?
C35 P2 C2 102.0(7) . . ?
C29 P2 C2 103.7(8) . . ?
C35 P2 Ag1 118.2(6) . . ?
C29 P2 Ag1 123.3(6) . . ?
C2 P2 Ag1 101.8(5) . . ?
C23 P1 C17 105.8(7) . . ?
C23 P1 C1 101.6(7) . . ?
C17 P1 C1 103.3(7) . . ?
C23 P1 Ag1 127.7(6) . . ?
C17 P1 Ag1 112.3(5) . . ?
C1 P1 Ag1 102.9(5) . . ?
C65 S9 C67 94.8(7) . . ?
C74 P8 C116 104.2(7) . . ?
C74 P8 C122 102.1(7) . . ?
C116 P8 C122 106.7(7) . . ?
C74 P8 Ag2 104.2(6) . . ?
C116 P8 Ag2 117.8(5) . . ?
C122 P8 Ag2 119.4(6) . . ?
C93 P6 C65 107.8(7) . . ?
C93 P6 C98 105.6(8) . . ?
C65 P6 C98 102.9(7) . . ?
C93 P6 Ag2 122.8(5) . . ?
C65 P6 Ag2 102.7(6) . . ?
C98 P6 Ag2 113.1(6) . . ?
C87 P5 C81 103.8(9) . . ?
C87 P5 C66 106.8(8) . . ?
C81 P5 C66 101.6(7) . . ?
C87 P5 Ag2 115.0(5) . . ?
C81 P5 Ag2 124.5(7) . . ?
C66 P5 Ag2 103.2(5) . . ?
C12 S7 C14 95.4(8) . . ?
C4 S4 C6 94.6(8) . . ?
C13 S8 C12 94.6(8) . . ?
C68 S12 C69 95.1(8) . . ?
C10 S5 C11 95.6(8) . . ?
C74 C73 S14 117.3(11) . . ?
C74 C73 P7 122.7(10) . . ?
S14 C73 P7 119.8(9) . . ?
C10 C9 S6 117.7(13) . . ?
C10 C9 P3 124.6(12) . . ?
S6 C9 P3 117.6(9) . . ?
C78 C77 C79 127.5(15) . . ?
C78 C77 S15 116.9(12) . . ?
C79 C77 S15 115.6(12) . . ?
C5 C6 C8 127.2(14) . . ?
C5 C6 S4 118.6(12) . . ?
C8 C6 S4 114.2(12) . . ?
C17 C22 C21 120.0(16) . . ?
C121 C120 C119 119(2) . . ?
C6 C5 C7 127.4(15) . . ?
C6 C5 S3 114.9(12) . . ?
C7 C5 S3 117.6(12) . . ?
C73 C74 S13 116.1(10) . . ?
C73 C74 P8 122.0(11) . . ?
S13 C74 P8 121.6(10) . . ?
C19 C18 C17 119.5(16) . . ?
C109 C104 C105 122.4(17) . . ?
C109 C104 P7 115.2(13) . . ?
C105 C104 P7 122.4(13) . . ?
C56 C57 C58 118.3(19) . . ?
C60 C59 C64 118.3(16) . . ?
C60 C59 P4 118.6(13) . . ?
C64 C59 P4 122.9(15) . . ?
C13 C14 C16 126.2(16) . . ?
C13 C14 S7 116.3(13) . . ?
C16 C14 S7 117.3(13) . . ?
C100 C101 C102 119(2) . . ?
C121 C116 C117 119.1(16) . . ?
C121 C116 P8 122.4(14) . . ?
C117 C116 P8 117.7(13) . . ?
C25 C24 C23 120.3(15) . . ?
C20 C21 C22 118.9(17) . . ?
C114 C113 C112 118.0(17) . . ?
C69 C70 C72 127.4(14) . . ?
C69 C70 S11 116.8(11) . . ?
C72 C70 S11 115.8(12) . . ?
C127 C122 C123 120.1(16) . . ?
C127 C122 P8 117.6(13) . . ?
C123 C122 P8 122.3(13) . . ?
C3 C4 S3 121.2(12) . . ?
C3 C4 S4 123.8(11) . . ?
S3 C4 S4 115.0(9) . . ?
C111 C112 C113 119.2(17) . . ?
C113 C114 C115 122.2(18) . . ?
C111 C110 C115 117.1(15) . . ?
C111 C110 P7 120.4(13) . . ?
C115 C110 P7 121.9(13) . . ?
C11 C12 S7 124.5(13) . . ?
C11 C12 S8 120.0(14) . . ?
S7 C12 S8 115.4(10) . . ?
C25 C26 C27 122.9(18) . . ?
C95 C96 C97 120.8(17) . . ?
C70 C69 C71 127.7(14) . . ?
C70 C69 S12 118.5(12) . . ?
C71 C69 S12 113.7(13) . . ?
C68 C67 S10 127.8(12) . . ?
C68 C67 S9 118.4(12) . . ?
S10 C67 S9 113.7(9) . . ?
C90 C91 C92 122(3) . . ?
C77 C78 C80 125.9(15) . . ?
C77 C78 S16 116.5(12) . . ?
C80 C78 S16 117.4(13) . . ?
C61 C60 C59 119.2(18) . . ?
C97 C50 C93 121.3(16) . . ?
C9 C10 S5 118.2(12) . . ?
C9 C10 P4 123.5(13) . . ?
S5 C10 P4 118.2(9) . . ?
C35 C40 C39 121.2(19) . . ?
C1 C2 S2 115.7(11) . . ?
C1 C2 P2 124.0(12) . . ?
S2 C2 P2 120.3(9) . . ?
C63 C64 C59 119.4(19) . . ?
C41 C42 C43 128(2) . . ?
C67 C68 S12 124.2(12) . . ?
C67 C68 S11 121.8(12) . . ?
S12 C68 S11 114.0(8) . . ?
C22 C17 C18 119.3(15) . . ?
C22 C17 P1 118.8(13) . . ?
C18 C17 P1 121.6(12) . . ?
C119 C118 C117 125(2) . . ?
C28 C23 C24 117.2(15) . . ?
C28 C23 P1 119.3(12) . . ?
C24 C23 P1 123.3(13) . . ?
C40 C35 C36 117.0(17) . . ?
C40 C35 P2 119.5(15) . . ?
C36 C35 P2 123.4(15) . . ?
C96 C95 C94 121.6(16) . . ?
C75 C76 S16 123.0(12) . . ?
C75 C76 S15 122.4(12) . . ?
S16 C76 S15 114.6(8) . . ?
C4 C3 S1 123.3(11) . . ?
C4 C3 S2 123.1(11) . . ?
S1 C3 S2 113.5(10) . . ?
C125 C126 C127 120.3(16) . . ?
C12 C11 S6 123.7(13) . . ?
C12 C11 S5 124.9(13) . . ?
S6 C11 S5 111.5(10) . . ?
C110 C115 C114 119.7(16) . . ?
C125 C124 C123 118.4(18) . . ?
C65 C66 S10 118.2(11) . . ?
C65 C66 P5 121.9(10) . . ?
S10 C66 P5 119.9(8) . . ?
C18 C19 C20 121.3(17) . . ?
C76 C75 S14 124.2(12) . . ?
C76 C75 S13 123.7(12) . . ?
S14 C75 S13 112.0(8) . . ?
C34 C29 C30 119.7(16) . . ?
C34 C29 P2 120.3(16) . . ?
C30 C29 P2 119.8(14) . . ?
C99 C100 C101 120(2) . . ?
C91 C90 C89 123(3) . . ?
C2 C1 S1 119.7(11) . . ?
C2 C1 P1 122.1(12) . . ?
S1 C1 P1 118.2(9) . . ?
C29 C30 C31 117.8(17) . . ?
C53 C54 C55 118.6(17) . . ?
C32 C31 C30 120(2) . . ?
C33 C34 C29 122.5(19) . . ?
C112 C111 C110 123.6(17) . . ?
C31 C32 C33 123.0(19) . . ?
C14 C13 C15 128.0(16) . . ?
C14 C13 S8 117.3(14) . . ?
C15 C13 S8 114.7(13) . . ?
C66 C65 S9 116.7(11) . . ?
C66 C65 P6 123.6(11) . . ?
S9 C65 P6 119.3(10) . . ?
C53 C58 C57 121.0(19) . . ?
C62 C61 C60 122(2) . . ?
C42 C41 C46 114.8(19) . . ?
C42 C41 P3 130.8(18) . . ?
C46 C41 P3 112.2(15) . . ?
C101 C102 C103 120.6(18) . . ?
C84 C85 C86 120.5(19) . . ?
C52 C47 C48 114.8(16) . . ?
C52 C47 P3 122.4(15) . . ?
C48 C47 P3 122.6(14) . . ?
C126 C125 C124 121.4(18) . . ?
C34 C33 C32 116.6(18) . . ?
C36 C37 C38 120(2) . . ?
C44 C43 C42 120(2) . . ?
C83 C82 C81 117.6(18) . . ?
C84 C83 C82 119.3(18) . . ?
C104 C109 C108 117.5(16) . . ?
C50 C93 C94 117.4(15) . . ?
C50 C93 P6 117.7(13) . . ?
C94 C93 P6 124.4(12) . . ?
C122 C127 C126 119.7(16) . . ?
C44 C45 C46 118(2) . . ?
C26 C27 C28 119.0(17) . . ?
C81 C86 C85 120.5(17) . . ?
C37 C36 C35 122(2) . . ?
C26 C25 C24 119.7(15) . . ?
C96 C97 C50 118.9(16) . . ?
C103 C98 C99 117.3(16) . . ?
C103 C98 P6 124.8(14) . . ?
C99 C98 P6 117.9(15) . . ?
C86 C81 C82 120.6(16) . . ?
C86 C81 P5 119.0(15) . . ?
C82 C81 P5 120.4(16) . . ?
C100 C99 C98 123.6(19) . . ?
C118 C119 C120 118(2) . . ?
C58 C53 C54 120.4(16) . . ?
C58 C53 P4 116.7(14) . . ?
C54 C53 P4 122.8(13) . . ?
C92 C87 C88 119.5(19) . . ?
C92 C87 P5 116.8(16) . . ?
C88 C87 P5 123.0(15) . . ?
C122 C123 C124 120.0(16) . . ?
C107 C106 C105 121.3(17) . . ?
C27 C28 C23 120.9(15) . . ?
N1 C144 C145 176(3) . . ?
C98 C103 C102 119.7(18) . . ?
C51 C52 C47 127.4(18) . . ?
C85 C84 C83 121.5(19) . . ?
C95 C94 C93 119.9(15) . . ?
C90 C89 C88 115(2) . . ?
C56 C55 C54 121.2(19) . . ?
C51 C148 C49 123(2) . . ?
C21 C20 C19 120.9(17) . . ?
C107 C108 C109 121.6(18) . . ?
N4 C134 C135 175(3) . . ?
C61 C62 C63 117(2) . . ?
C52 C51 C148 115.8(18) . . ?
C48 C49 C148 120.5(19) . . ?
C64 C63 C62 124(2) . . ?
C87 C88 C89 122.6(19) . . ?
C118 C117 C116 116.1(17) . . ?
C43 C44 C45 119(2) . . ?
C57 C56 C55 120.3(19) . . ?
N3 C146 C147 176(5) . . ?
C38 C39 C40 121(2) . . ?
C41 C46 C45 120.0(19) . . ?
C49 C48 C47 118.7(18) . . ?
C106 C105 C104 116.2(16) . . ?
C87 C92 C91 118(2) . . ?
C39 C38 C37 119(2) . . ?
N11 C132 C133 177(3) . . ?
C108 C107 C106 120.8(19) . . ?
F3 Sb1 F2 89.2(9) . . ?
F3 Sb1 F4 93.8(8) . . ?
F2 Sb1 F4 88.0(7) . . ?
F3 Sb1 F1 92.4(7) . . ?
F2 Sb1 F1 177.5(8) . . ?
F4 Sb1 F1 90.1(6) . . ?
F3 Sb1 F6 91.8(7) . . ?
F2 Sb1 F6 90.8(6) . . ?
F4 Sb1 F6 174.3(7) . . ?
F1 Sb1 F6 91.0(6) . . ?
F3 Sb1 F5 177.7(8) . . ?
F2 Sb1 F5 92.9(8) . . ?
F4 Sb1 F5 87.0(8) . . ?
F1 Sb1 F5 85.5(5) . . ?
F6 Sb1 F5 87.4(6) . . ?
N8 C130 C131 177(2) . . ?
N5 C136 C137 174(3) . . ?
N6 C138 C139 178(3) . . ?
N9 C149 C141 174(3) . . ?
C150 C140 N7 177(3) . . ?
N2 C142 C143 176(2) . . ?
N10 C128 C129 175(2) . . ?
C116 C121 C120 122.3(18) . . ?

loop_
_geom_bond_atom_site_label_1
_geom_bond_atom_site_label_2
_geom_bond_distance
_geom_bond_site_symmetry_2
_geom_bond_publ_flag
Ag1 P3 2.507(4) . ?
Ag1 P1 2.507(4) . ?
Ag1 P4 2.517(5) . ?
Ag1 P2 2.543(4) . ?
Ag2 P8 2.459(5) . ?
Ag2 P5 2.481(4) . ?
Ag2 P6 2.483(5) . ?
Ag2 P7 2.535(4) . ?
Sb2 F7 1.719(12) . ?
Sb2 F10 1.801(11) . ?
Sb2 F8 1.806(11) . ?
Sb2 F9 1.828(12) . ?
Sb2 F11 1.835(11) . ?
Sb2 F12 1.892(11) . ?
P3 C47 1.800(16) . ?
P3 C41 1.814(17) . ?
P3 C9 1.850(16) . ?
S1 C1 1.722(16) . ?
S1 C3 1.751(15) . ?
S2 C2 1.757(16) . ?
S2 C3 1.779(15) . ?
S10 C67 1.722(16) . ?
S10 C66 1.739(13) . ?
P7 C110 1.805(15) . ?
P7 C73 1.823(15) . ?
P7 C104 1.829(16) . ?
S13 C74 1.755(15) . ?
S13 C75 1.796(15) . ?
S16 C76 1.725(14) . ?
S16 C78 1.733(17) . ?
S15 C77 1.752(15) . ?
S15 C76 1.754(14) . ?
S3 C4 1.734(14) . ?
S3 C5 1.739(16) . ?
S14 C73 1.757(13) . ?
S14 C75 1.764(16) . ?
P4 C59 1.802(16) . ?
P4 C53 1.828(16) . ?
P4 C10 1.855(15) . ?
S11 C68 1.753(15) . ?
S11 C70 1.766(15) . ?
S6 C9 1.761(15) . ?
S6 C11 1.786(17) . ?
P2 C35 1.806(17) . ?
P2 C29 1.824(17) . ?
P2 C2 1.827(15) . ?
P1 C23 1.796(16) . ?
P1 C17 1.815(15) . ?
P1 C1 1.853(15) . ?
S9 C65 1.761(15) . ?
S9 C67 1.803(16) . ?
P8 C74 1.804(14) . ?
P8 C116 1.819(16) . ?
P8 C122 1.828(15) . ?
P6 C93 1.799(17) . ?
P6 C65 1.820(14) . ?
P6 C98 1.824(16) . ?
P5 C87 1.807(19) . ?
P5 C81 1.818(17) . ?
P5 C66 1.844(14) . ?
S7 C12 1.709(17) . ?
S7 C14 1.744(17) . ?
S4 C4 1.746(16) . ?
S4 C6 1.746(16) . ?
S8 C13 1.731(16) . ?
S8 C12 1.753(16) . ?
S12 C68 1.750(15) . ?
S12 C69 1.755(15) . ?
S5 C10 1.751(15) . ?
S5 C11 1.789(17) . ?
C73 C74 1.373(19) . ?
C9 C10 1.307(19) . ?
C77 C78 1.36(2) . ?
C77 C79 1.503(19) . ?
C6 C5 1.363(19) . ?
C6 C8 1.50(2) . ?
C22 C17 1.399(19) . ?
C22 C21 1.43(2) . ?
C120 C121 1.38(2) . ?
C120 C119 1.40(3) . ?
C5 C7 1.48(2) . ?
N2 C142 1.11(2) . ?
N11 C132 1.11(2) . ?
C18 C19 1.37(2) . ?
C18 C17 1.40(2) . ?
C104 C109 1.38(2) . ?
C104 C105 1.407(19) . ?
C57 C56 1.36(2) . ?
C57 C58 1.42(2) . ?
C59 C60 1.40(2) . ?
C59 C64 1.41(2) . ?
C14 C13 1.36(2) . ?
C14 C16 1.480(19) . ?
C101 C100 1.37(2) . ?
C101 C102 1.38(2) . ?
C116 C121 1.337(19) . ?
C116 C117 1.44(2) . ?
N4 C134 1.09(2) . ?
C24 C25 1.38(2) . ?
C24 C23 1.425(18) . ?
C21 C20 1.36(2) . ?
C113 C114 1.36(2) . ?
C113 C112 1.40(2) . ?
C70 C69 1.305(19) . ?
C70 C72 1.500(19) . ?
C122 C127 1.357(19) . ?
C122 C123 1.40(2) . ?
C4 C3 1.345(19) . ?
C112 C111 1.36(2) . ?
C114 C115 1.40(2) . ?
C110 C111 1.376(19) . ?
C110 C115 1.381(19) . ?
C12 C11 1.33(2) . ?
C26 C25 1.35(2) . ?
C26 C27 1.37(2) . ?
C96 C95 1.37(2) . ?
C96 C97 1.40(2) . ?
C69 C71 1.55(2) . ?
C67 C68 1.331(18) . ?
C91 C90 1.36(3) . ?
C91 C92 1.40(3) . ?
C78 C80 1.505(19) . ?
C60 C61 1.40(2) . ?
C50 C97 1.41(2) . ?
C50 C93 1.41(2) . ?
C40 C35 1.36(2) . ?
C40 C39 1.38(2) . ?
C2 C1 1.335(19) . ?
C64 C63 1.33(2) . ?
C42 C41 1.27(2) . ?
C42 C43 1.36(2) . ?
C118 C119 1.32(3) . ?
C118 C117 1.37(2) . ?
C23 C28 1.414(19) . ?
C35 C36 1.40(2) . ?
C95 C94 1.38(2) . ?
C76 C75 1.326(17) . ?
C126 C125 1.37(2) . ?
C126 C127 1.41(2) . ?
C124 C125 1.37(2) . ?
C124 C123 1.42(2) . ?
C66 C65 1.336(18) . ?
C19 C20 1.39(2) . ?
C29 C34 1.39(2) . ?
C29 C30 1.40(2) . ?
C100 C99 1.33(2) . ?
C90 C89 1.36(3) . ?
C30 C31 1.42(2) . ?
C54 C53 1.37(2) . ?
C54 C55 1.40(2) . ?
C31 C32 1.35(2) . ?
N1 C144 1.10(2) . ?
C34 C33 1.37(2) . ?
C32 C33 1.39(3) . ?
C13 C15 1.51(2) . ?
C58 C53 1.37(2) . ?
C61 C62 1.37(2) . ?
C41 C46 1.40(2) . ?
C102 C103 1.40(2) . ?
C85 C84 1.35(2) . ?
C85 C86 1.38(2) . ?
C47 C52 1.38(2) . ?
C47 C48 1.49(2) . ?
C37 C36 1.37(2) . ?
C37 C38 1.38(3) . ?
C43 C44 1.33(2) . ?
C82 C83 1.41(2) . ?
C82 C81 1.43(2) . ?
C83 C84 1.40(2) . ?
C109 C108 1.39(2) . ?
C93 C94 1.451(19) . ?
C45 C44 1.38(2) . ?
C45 C46 1.46(2) . ?
C27 C28 1.38(2) . ?
C86 C81 1.36(2) . ?
C135 C134 1.54(3) . ?
C98 C103 1.38(2) . ?
C98 C99 1.38(2) . ?
C87 C92 1.37(2) . ?
C87 C88 1.38(2) . ?
C106 C107 1.36(2) . ?
C106 C105 1.40(2) . ?
C144 C145 1.42(3) . ?
C52 C51 1.37(2) . ?
C89 C88 1.44(2) . ?
C55 C56 1.38(2) . ?
C148 C51 1.38(2) . ?
C148 C49 1.39(2) . ?
C108 C107 1.34(2) . ?
C62 C63 1.37(2) . ?
C49 C48 1.38(2) . ?
C146 N3 1.10(5) . ?
C146 C147 1.41(5) . ?
C39 C38 1.37(3) . ?
C133 C132 1.46(3) . ?
Sb1 F3 1.726(15) . ?
Sb1 F2 1.791(14) . ?
Sb1 F4 1.801(11) . ?
Sb1 F1 1.806(10) . ?
Sb1 F6 1.829(10) . ?
Sb1 F5 1.910(12) . ?
N10 C128 1.117(19) . ?
N8 C130 1.14(2) . ?
C131 C130 1.44(2) . ?
C129 C128 1.44(2) . ?
N5 C136 1.12(2) . ?
C137 C136 1.50(3) . ?
C138 N6 1.15(2) . ?
C138 C139 1.43(3) . ?
C149 N9 1.17(3) . ?
C149 C141 1.45(3) . ?
C150 C140 1.27(3) . ?
C140 N7 1.37(3) . ?
C142 C143 1.52(2) . ?
